data_7159591
loop_
_publ_author_name
'Wu, Hao-Zeng'
'Teng, Zhong-Shan'
'Ke, Yu-Xin'
'Zou, Yu'
'Gao, Ping'
'Li, Yue'
'Zhou, Cheng-He'
'Zang, Zhong-Lin'

_publ_section_title
;
 Electrochemical trifluoroalkylation/annulation for the synthesis of
 CF<sub>3</sub>-functionalized tetrahydroquinolines and
 dihydroquinolinones.
;
_journal_issue 42
_journal_name_full 'Organic &amp; biomolecular chemistry'
_journal_page_first 8579
_journal_page_last 8583
_journal_paper_doi 10.1039/d3ob00987d
_journal_volume 21
_journal_year 2023
_chemical_formula_moiety 'C23 H20 F3 N O2 S'
_chemical_formula_sum 'C23 H20 F3 N O2 S'
_chemical_formula_weight 431.46
_space_group_crystal_system monoclinic
_space_group_IT_number 14
_space_group_name_Hall '-P 2yn'
_space_group_name_H-M_alt 'P 1 21/n 1'
_atom_sites_solution_hydrogens geom
_atom_sites_solution_primary direct
_audit_creation_date 2023-04-13
_audit_creation_method
;
Olex2 1.2
(compiled 2018.05.29 svn.r3508 for OlexSys, GUI svn.r5506)
;
_audit_update_record
;
2023-05-10 deposited with the CCDC.	2023-10-13 downloaded from the CCDC.
;
_cell_angle_alpha 90
_cell_angle_beta 108.01(2)
_cell_angle_gamma 90
_cell_formula_units_Z 4
_cell_length_a 13.6163(17)
_cell_length_b 9.1345(7)
_cell_length_c 17.600(5)
_cell_measurement_reflns_used 5762
_cell_measurement_temperature 291.5(4)
_cell_measurement_theta_max 70.8030
_cell_measurement_theta_min 4.8390
_cell_volume 2081.8(7)
_computing_cell_refinement 'CrysAlisPro 1.171.40.84a (Rigaku OD, 2020)'
_computing_data_collection 'CrysAlisPro 1.171.40.84a (Rigaku OD, 2020)'
_computing_data_reduction 'CrysAlisPro 1.171.40.84a (Rigaku OD, 2020)'
_computing_molecular_graphics 'Olex2 (Dolomanov et al., 2009)'
_computing_publication_material 'Olex2 (Dolomanov et al., 2009)'
_computing_structure_refinement 'ShelXL (Sheldrick, 2015)'
_computing_structure_solution 'ShelXS (Sheldrick, 2008)'
_diffrn_ambient_environment air
_diffrn_ambient_temperature 291.5(4)
_diffrn_detector 'CCD plate'
_diffrn_detector_area_resol_mean 8.0243
_diffrn_detector_type EosS2
_diffrn_measured_fraction_theta_full 0.975
_diffrn_measured_fraction_theta_max 0.861
_diffrn_measurement_details
;
List of Runs (angles in degrees, time in seconds):

  # Type    Start    End  Width  t~exp~   \w     \q     \k     \f   Frames
#--------------------------------------------------------------------------
  1  \w    -53.00  31.00   1.00    2.26    --  -35.97  57.00 -30.00   84
  2  \w   -103.00 -19.00   1.00    2.26    --  -35.97 -57.00   0.00   84
  3  \w     28.00  90.00   1.00    2.26    --   35.97-126.00  30.00   62
  4  \w      6.00  75.00   1.00    2.26    --   35.97 -99.00-120.00   69
  5  \w     19.00 103.00   1.00    2.26    --   35.97  57.00-180.00   84
  6  \w    103.00 176.00   1.00    9.03    --  107.97  77.00 -30.00   73
  7  \w    104.00 178.00   1.00    9.03    --  107.97 112.00-120.00   74
  8  \w     39.00 106.00   1.00    9.03    --  107.97 -95.00   0.00   67
  9  \w     61.00 146.00   1.00    9.03    --  107.97 178.00-120.00   85
 10  \w     38.00 129.00   1.00    9.03    --  107.97 -30.00 -30.00   91
 11  \w     41.00 126.00   1.00    9.03    --  107.97 -61.00-180.00   85
 12  \w    104.00 178.00   1.00    9.03    --  107.97 112.00  30.00   74
 13  \w     39.00 106.00   1.00    9.03    --  107.97 -95.00-180.00   67
 14  \w     91.00 176.00   1.00    9.03    --  107.97  45.00 -60.00   85
 15  \w    -53.00  31.00   1.00    2.26    --  -35.97  57.00  60.00   84
 16  \w    -53.00  31.00   1.00    2.26    --  -35.97  57.00 150.00   84
 17  \w   -105.00 -17.00   1.00    2.26    --  -35.97 -38.00-120.00   88
 18  \w     19.00 103.00   1.00    2.26    --   35.97  57.00  90.00   84
 19  \w     87.00 178.00   1.00    9.03    --  107.97  30.00  60.00   91
 20  \w     70.00 178.00   1.00    9.03    --  107.97  15.00-120.00  108
 21  \w     87.00 178.00   1.00    9.03    --  107.97  30.00 150.00   91
 22  \w     87.00 178.00   1.00    9.03    --  107.97  30.00   0.00   91
 23  \w     41.00 126.00   1.00    9.03    --  107.97 -61.00 -60.00   85
 24  \w     87.00 178.00   1.00    9.03    --  107.97  30.00 -90.00   91
 25  \w     90.00 175.00   1.00    9.03    --  107.97  61.00  90.00   85
;
_diffrn_measurement_device 'four-circle diffractometer'
_diffrn_measurement_device_type 'SuperNova, Dual, Cu at home/near, EosS2'
_diffrn_measurement_method '\w scans'
_diffrn_orient_matrix_type 'CrysAlisPro convention (1999,Acta A55,543-557)'
_diffrn_orient_matrix_UB_11 0.0741776000
_diffrn_orient_matrix_UB_12 -0.0479157000
_diffrn_orient_matrix_UB_13 0.0815496000
_diffrn_orient_matrix_UB_21 -0.0896557000
_diffrn_orient_matrix_UB_22 -0.0800534000
_diffrn_orient_matrix_UB_23 0.0187689000
_diffrn_orient_matrix_UB_31 0.0254199000
_diffrn_orient_matrix_UB_32 -0.1404100000
_diffrn_orient_matrix_UB_33 -0.0382186000
_diffrn_radiation_monochromator mirror
_diffrn_radiation_probe x-ray
_diffrn_radiation_type CuK\a
_diffrn_radiation_wavelength 1.54184
_diffrn_reflns_av_R_equivalents 0.1285
_diffrn_reflns_av_unetI/netI 0.0707
_diffrn_reflns_Laue_measured_fraction_full 0.975
_diffrn_reflns_Laue_measured_fraction_max 0.861
_diffrn_reflns_limit_h_max 16
_diffrn_reflns_limit_h_min -16
_diffrn_reflns_limit_k_max 10
_diffrn_reflns_limit_k_min -11
_diffrn_reflns_limit_l_max 22
_diffrn_reflns_limit_l_min -21
_diffrn_reflns_number 18425
_diffrn_reflns_point_group_measured_fraction_full 0.975
_diffrn_reflns_point_group_measured_fraction_max 0.861
_diffrn_reflns_theta_full 67.684
_diffrn_reflns_theta_max 85.197
_diffrn_reflns_theta_min 3.613
_diffrn_source 'micro-focus sealed X-ray tube'
_diffrn_source_type 'SuperNova (Cu) X-ray Source'
_exptl_absorpt_coefficient_mu 1.792
_exptl_absorpt_correction_T_max 1.00000
_exptl_absorpt_correction_T_min 0.41633
_exptl_absorpt_correction_type multi-scan
_exptl_absorpt_process_details
;
CrysAlisPro 1.171.40.84a (Rigaku Oxford Diffraction, 2020)
Empirical absorption correction using spherical harmonics,
implemented in SCALE3 ABSPACK scaling algorithm.
;
_exptl_crystal_colour colourless
_exptl_crystal_colour_primary colourless
_exptl_crystal_density_diffrn 1.377
_exptl_crystal_description block
_exptl_crystal_F_000 896
_exptl_crystal_size_max 0.42
_exptl_crystal_size_mid 0.38
_exptl_crystal_size_min 0.36
_refine_diff_density_max 1.280
_refine_diff_density_min -0.432
_refine_diff_density_rms 0.150
_refine_ls_extinction_coef 0.0017(11)
_refine_ls_extinction_expression Fc^*^=kFc[1+0.001xFc^2^\l^3^/sin(2\q)]^-1/4^
_refine_ls_extinction_method SHELXL
_refine_ls_goodness_of_fit_ref 1.635
_refine_ls_hydrogen_treatment constr
_refine_ls_matrix_type full
_refine_ls_number_parameters 273
_refine_ls_number_reflns 4052
_refine_ls_number_restraints 0
_refine_ls_restrained_S_all 1.635
_refine_ls_R_factor_all 0.1919
_refine_ls_R_factor_gt 0.1724
_refine_ls_shift/su_max 0.000
_refine_ls_shift/su_mean 0.000
_refine_ls_structure_factor_coef Fsqd
_refine_ls_weighting_details 'w=1/[\s^2^(Fo^2^)+(0.2000P)^2^] where P=(Fo^2^+2Fc^2^)/3'
_refine_ls_weighting_scheme calc
_refine_ls_wR_factor_gt 0.4238
_refine_ls_wR_factor_ref 0.4494
_reflns_Friedel_coverage 0.000
_reflns_number_gt 3086
_reflns_number_total 4052
_reflns_threshold_expression 'I > 2\s(I)'
_cod_data_source_file d3ob00987d2.cif
_cod_data_source_block whzl-1
_cod_depositor_comments 'Adding full bibliography for 7159591.cif.'
_cod_database_code 7159591
_shelxl_version_number 2014-1
_chemical_oxdiff_usercomment 'C1 H1 N1 O1 F1 S1'
_shelx_space_group_comment
;
The symmetry employed for this shelxl refinement is uniquely defined
by the following loop, which should always be used as a source of
symmetry information in preference to the above space-group names.
They are only intended as comments.
;
_shelx_estimated_absorpt_t_max 0.565
_shelx_estimated_absorpt_t_min 0.520
_reflns_odcompleteness_completeness 99.97
_reflns_odcompleteness_iscentric 1
_reflns_odcompleteness_theta 66.97
_olex2_refinement_description
;
1. Fixed Uiso
 At 1.2 times of:
  All C(H) groups, All C(H,H) groups
 At 1.5 times of:
  All C(H,H,H) groups
2.a Ternary CH refined with riding coordinates:
 C7(H7), C8(H8)
2.b Secondary CH2 refined with riding coordinates:
 C9(H9A,H9B)
2.c Aromatic/amide H refined with riding coordinates:
 C1(H1), C2(H2), C3(H3), C4(H4), C12(H12), C13(H13), C14(H14), C15(H15),
 C16(H16), C18(H18), C19(H19), C21(H21), C22(H22)
2.d Idealised Me refined as rotating group:
 C23(H23A,H23B,H23C)
;
_olex2_submission_special_instructions 'No special instructions were received'
_oxdiff_exptl_absorpt_empirical_details
;
Empirical correction (ABSPACK) includes:
- Absorption correction using spherical harmonics
- Frame scaling
;
_oxdiff_exptl_absorpt_empirical_full_max 3.322
_oxdiff_exptl_absorpt_empirical_full_min 0.473

loop_
_space_group_symop_operation_xyz
'x, y, z'
'-x+1/2, y+1/2, -z+1/2'
'-x, -y, -z'
'x-1/2, -y-1/2, z-1/2'

loop_
_atom_site_label
_atom_site_type_symbol
_atom_site_fract_x
_atom_site_fract_y
_atom_site_fract_z
_atom_site_U_iso_or_equiv
_atom_site_adp_type
_atom_site_occupancy
_atom_site_site_symmetry_order
_atom_site_calc_flag
_atom_site_refinement_flags_posn
_atom_site_refinement_flags_adp
_atom_site_refinement_flags_occupancy
_atom_site_disorder_assembly
_atom_site_disorder_group
S1 S 0.28237(16) 0.48212(17) -0.03892(12) 0.0742(7) Uani 1 1 d . . . . .
F1 F 0.4901(5) 0.4171(6) 0.2278(4) 0.1119(19) Uani 1 1 d . . . . .
F2 F 0.5864(4) 0.2483(8) 0.2089(4) 0.120(2) Uani 1 1 d . . . . .
F3 F 0.4654(5) 0.1971(7) 0.2558(3) 0.1116(19) Uani 1 1 d . . . . .
O1 O 0.2431(7) 0.4947(7) -0.1235(4) 0.107(2) Uani 1 1 d . . . . .
O2 O 0.3242(5) 0.6073(5) 0.0074(4) 0.0937(18) Uani 1 1 d . . . . .
N1 N 0.3778(5) 0.3585(6) -0.0189(3) 0.0671(13) Uani 1 1 d . . . . .
C1 C 0.3339(5) -0.0426(7) -0.0379(4) 0.0660(15) Uani 1 1 d . . . . .
H1 H 0.3405 -0.1249 -0.0056 0.079 Uiso 1 1 calc R . . . .
C2 C 0.2946(6) -0.0597(8) -0.1199(5) 0.0730(17) Uani 1 1 d . . . . .
H2 H 0.2730 -0.1511 -0.1421 0.088 Uiso 1 1 calc R . . . .
C3 C 0.2881(6) 0.0599(9) -0.1679(4) 0.080(2) Uani 1 1 d . . . . .
H3 H 0.2639 0.0494 -0.2231 0.096 Uiso 1 1 calc R . . . .
C4 C 0.3174(7) 0.1966(9) -0.1346(4) 0.079(2) Uani 1 1 d . . . . .
H4 H 0.3141 0.2770 -0.1677 0.095 Uiso 1 1 calc R . . . .
C5 C 0.3517(5) 0.2147(6) -0.0524(4) 0.0591(13) Uani 1 1 d . . . . .
C6 C 0.3640(5) 0.0932(6) -0.0018(4) 0.0578(13) Uani 1 1 d . . . . .
C7 C 0.4124(5) 0.1020(6) 0.0898(4) 0.0615(14) Uani 1 1 d . . . . .
H7 H 0.4835 0.0661 0.1024 0.074 Uiso 1 1 calc R . . . .
C8 C 0.4186(5) 0.2609(7) 0.1187(4) 0.0637(14) Uani 1 1 d . . . . .
H8 H 0.3491 0.2905 0.1179 0.076 Uiso 1 1 calc R . . . .
C9 C 0.4510(6) 0.3604(7) 0.0613(4) 0.0716(17) Uani 1 1 d . . . . .
H9A H 0.4577 0.4599 0.0816 0.086 Uiso 1 1 calc R . . . .
H9B H 0.5182 0.3297 0.0588 0.086 Uiso 1 1 calc R . . . .
C10 C 0.4881(6) 0.2785(9) 0.2021(5) 0.0779(19) Uani 1 1 d . . . . .
C11 C 0.3568(5) 0.0003(6) 0.1301(4) 0.0604(13) Uani 1 1 d . . . . .
C12 C 0.4052(7) -0.1275(8) 0.1663(5) 0.081(2) Uani 1 1 d . . . . .
H12 H 0.4724 -0.1475 0.1669 0.097 Uiso 1 1 calc R . . . .
C13 C 0.3538(10) -0.2263(9) 0.2016(5) 0.098(3) Uani 1 1 d . . . . .
H13 H 0.3867 -0.3119 0.2246 0.117 Uiso 1 1 calc R . . . .
C14 C 0.2569(9) -0.1982(10) 0.2024(5) 0.098(3) Uani 1 1 d . . . . .
H14 H 0.2230 -0.2639 0.2260 0.118 Uiso 1 1 calc R . . . .
C15 C 0.2082(6) -0.0702(10) 0.1677(5) 0.083(2) Uani 1 1 d . . . . .
H15 H 0.1418 -0.0495 0.1688 0.100 Uiso 1 1 calc R . . . .
C16 C 0.2579(5) 0.0261(8) 0.1319(4) 0.0694(16) Uani 1 1 d . . . . .
H16 H 0.2238 0.1106 0.1082 0.083 Uiso 1 1 calc R . . . .
C17 C 0.1819(5) 0.4079(7) -0.0064(4) 0.0666(15) Uani 1 1 d . . . . .
C18 C 0.1691(7) 0.4590(8) 0.0653(5) 0.0759(18) Uani 1 1 d . . . . .
H18 H 0.2133 0.5300 0.0952 0.091 Uiso 1 1 calc R . . . .
C19 C 0.0924(7) 0.4049(9) 0.0908(5) 0.086(2) Uani 1 1 d . . . . .
H19 H 0.0821 0.4420 0.1369 0.103 Uiso 1 1 calc R . . . .
C20 C 0.0289(6) 0.2943(9) 0.0485(7) 0.089(3) Uani 1 1 d . . . . .
C21 C 0.0438(7) 0.2456(10) -0.0215(7) 0.097(2) Uani 1 1 d . . . . .
H21 H 0.0016 0.1717 -0.0504 0.116 Uiso 1 1 calc R . . . .
C22 C 0.1185(7) 0.3025(9) -0.0492(5) 0.085(2) Uani 1 1 d . . . . .
H22 H 0.1260 0.2694 -0.0970 0.102 Uiso 1 1 calc R . . . .
C23 C -0.0564(9) 0.2242(14) 0.0773(9) 0.137(5) Uani 1 1 d . . . . .
H23A H -0.0330 0.1313 0.1017 0.206 Uiso 1 1 calc GR . . . .
H23B H -0.1174 0.2101 0.0325 0.206 Uiso 1 1 calc GR . . . .
H23C H -0.0721 0.2874 0.1156 0.206 Uiso 1 1 calc GR . . . .

loop_
_atom_site_aniso_label
_atom_site_aniso_U_11
_atom_site_aniso_U_22
_atom_site_aniso_U_33
_atom_site_aniso_U_23
_atom_site_aniso_U_13
_atom_site_aniso_U_12
S1 0.0945(13) 0.0470(9) 0.0883(12) 0.0133(7) 0.0389(10) 0.0076(7)
F1 0.124(4) 0.089(3) 0.106(4) -0.043(3) 0.012(3) -0.001(3)
F2 0.074(3) 0.161(6) 0.111(4) -0.052(4) 0.006(3) 0.006(3)
F3 0.130(5) 0.125(4) 0.066(2) -0.007(3) 0.011(3) -0.011(3)
O1 0.151(6) 0.088(4) 0.090(4) 0.039(3) 0.049(4) 0.039(4)
O2 0.115(4) 0.038(2) 0.141(5) 0.005(2) 0.058(4) 0.001(2)
N1 0.075(3) 0.050(3) 0.079(3) 0.003(2) 0.028(3) -0.002(2)
C1 0.070(4) 0.055(3) 0.077(4) -0.005(3) 0.027(3) 0.000(3)
C2 0.068(4) 0.070(4) 0.079(4) -0.017(3) 0.021(3) -0.001(3)
C3 0.085(5) 0.093(5) 0.062(3) -0.010(3) 0.020(3) 0.009(4)
C4 0.097(5) 0.082(5) 0.061(3) 0.006(3) 0.027(3) 0.022(4)
C5 0.063(3) 0.053(3) 0.065(3) 0.001(2) 0.025(3) 0.006(2)
C6 0.066(3) 0.046(3) 0.065(3) -0.001(2) 0.026(3) 0.002(2)
C7 0.065(3) 0.050(3) 0.068(3) -0.001(2) 0.018(3) 0.008(2)
C8 0.062(3) 0.051(3) 0.077(4) -0.007(2) 0.019(3) -0.001(2)
C9 0.071(4) 0.060(3) 0.092(4) -0.008(3) 0.037(3) -0.014(3)
C10 0.063(4) 0.083(5) 0.084(4) -0.021(4) 0.018(3) -0.005(3)
C11 0.071(4) 0.049(3) 0.065(3) 0.003(2) 0.025(3) 0.000(2)
C12 0.088(5) 0.071(4) 0.083(4) 0.015(3) 0.026(4) 0.023(4)
C13 0.147(9) 0.063(4) 0.088(5) 0.017(4) 0.043(6) 0.015(5)
C14 0.135(8) 0.085(5) 0.076(4) 0.004(4) 0.036(5) -0.022(5)
C15 0.073(4) 0.103(6) 0.080(4) -0.009(4) 0.032(4) -0.027(4)
C16 0.062(4) 0.069(4) 0.075(4) 0.002(3) 0.020(3) -0.004(3)
C17 0.070(4) 0.055(3) 0.070(3) 0.009(3) 0.014(3) 0.013(3)
C18 0.087(5) 0.063(4) 0.077(4) -0.001(3) 0.025(4) 0.012(3)
C19 0.092(5) 0.080(5) 0.094(5) 0.016(4) 0.044(4) 0.031(4)
C20 0.070(4) 0.074(5) 0.135(7) 0.030(5) 0.048(5) 0.028(4)
C21 0.076(5) 0.087(5) 0.113(6) 0.001(5) 0.009(5) -0.004(4)
C22 0.087(5) 0.083(5) 0.076(4) -0.007(3) 0.011(4) 0.003(4)
C23 0.097(7) 0.127(9) 0.214(15) 0.063(9) 0.085(9) 0.025(6)

loop_
_atom_type_symbol
_atom_type_description
_atom_type_scat_dispersion_real
_atom_type_scat_dispersion_imag
_atom_type_scat_source
C C 0.0181 0.0091 'International Tables Vol C Tables 4.2.6.8 and 6.1.1.4'
H H 0.0000 0.0000 'International Tables Vol C Tables 4.2.6.8 and 6.1.1.4'
F F 0.0727 0.0534 'International Tables Vol C Tables 4.2.6.8 and 6.1.1.4'
N N 0.0311 0.0180 'International Tables Vol C Tables 4.2.6.8 and 6.1.1.4'
O O 0.0492 0.0322 'International Tables Vol C Tables 4.2.6.8 and 6.1.1.4'
S S 0.3331 0.5567 'International Tables Vol C Tables 4.2.6.8 and 6.1.1.4'

loop_
_geom_angle_atom_site_label_1
_geom_angle_atom_site_label_2
_geom_angle_atom_site_label_3
_geom_angle
_geom_angle_site_symmetry_1
_geom_angle_site_symmetry_3
_geom_angle_publ_flag
O1 S1 N1 106.9(3) . . ?
O1 S1 C17 106.9(4) . . ?
O2 S1 O1 119.4(4) . . ?
O2 S1 N1 106.0(4) . . ?
O2 S1 C17 109.6(3) . . ?
N1 S1 C17 107.5(3) . . ?
C5 N1 S1 116.9(5) . . ?
C5 N1 C9 114.6(5) . . ?
C9 N1 S1 116.8(5) . . ?
C2 C1 C6 122.6(6) . . ?
C3 C2 C1 119.0(6) . . ?
C2 C3 C4 120.3(7) . . ?
C3 C4 C5 120.6(7) . . ?
C4 C5 N1 119.8(6) . . ?
C4 C5 C6 120.3(6) . . ?
C6 C5 N1 119.9(5) . . ?
C1 C6 C5 117.0(6) . . ?
C1 C6 C7 119.5(5) . . ?
C5 C6 C7 123.5(5) . . ?
C8 C7 C6 111.0(5) . . ?
C11 C7 C6 110.2(5) . . ?
C11 C7 C8 114.3(5) . . ?
C9 C8 C7 110.0(5) . . ?
C10 C8 C7 112.5(6) . . ?
C10 C8 C9 111.3(6) . . ?
N1 C9 C8 112.6(5) . . ?
F1 C10 C8 112.0(7) . . ?
F2 C10 F1 104.5(7) . . ?
F2 C10 C8 112.3(7) . . ?
F3 C10 F1 106.1(7) . . ?
F3 C10 F2 105.8(8) . . ?
F3 C10 C8 115.3(6) . . ?
C12 C11 C7 119.7(6) . . ?
C16 C11 C7 122.8(6) . . ?
C16 C11 C12 117.4(6) . . ?
C11 C12 C13 120.8(8) . . ?
C14 C13 C12 120.5(8) . . ?
C13 C14 C15 119.4(8) . . ?
C16 C15 C14 120.3(8) . . ?
C15 C16 C11 121.5(7) . . ?
C18 C17 S1 119.0(6) . . ?
C22 C17 S1 121.0(6) . . ?
C22 C17 C18 120.0(8) . . ?
C19 C18 C17 119.9(8) . . ?
C18 C19 C20 120.4(8) . . ?
C19 C20 C23 122.3(10) . . ?
C21 C20 C19 118.3(8) . . ?
C21 C20 C23 119.5(11) . . ?
C22 C21 C20 121.9(9) . . ?
C17 C22 C21 119.4(8) . . ?

loop_
_geom_bond_atom_site_label_1
_geom_bond_atom_site_label_2
_geom_bond_distance
_geom_bond_site_symmetry_2
_geom_bond_publ_flag
S1 O1 1.423(7) . ?
S1 O2 1.418(6) . ?
S1 N1 1.674(6) . ?
S1 C17 1.773(7) . ?
F1 C10 1.341(9) . ?
F2 C10 1.335(9) . ?
F3 C10 1.312(10) . ?
N1 C5 1.439(8) . ?
N1 C9 1.455(9) . ?
C1 C2 1.384(10) . ?
C1 C6 1.396(8) . ?
C2 C3 1.366(11) . ?
C3 C4 1.384(11) . ?
C4 C5 1.386(9) . ?
C5 C6 1.400(8) . ?
C6 C7 1.544(8) . ?
C7 C8 1.532(8) . ?
C7 C11 1.507(8) . ?
C8 C9 1.524(9) . ?
C8 C10 1.489(10) . ?
C11 C12 1.394(9) . ?
C11 C16 1.377(10) . ?
C12 C13 1.399(12) . ?
C13 C14 1.349(15) . ?
C14 C15 1.388(13) . ?
C15 C16 1.376(10) . ?
C17 C18 1.406(10) . ?
C17 C22 1.355(11) . ?
C18 C19 1.351(12) . ?
C19 C20 1.387(13) . ?
C20 C21 1.382(15) . ?
C20 C23 1.543(12) . ?
C21 C22 1.359(13) . ?

loop_
_geom_torsion_atom_site_label_1
_geom_torsion_atom_site_label_2
_geom_torsion_atom_site_label_3
_geom_torsion_atom_site_label_4
_geom_torsion
_geom_torsion_site_symmetry_1
_geom_torsion_site_symmetry_2
_geom_torsion_site_symmetry_3
_geom_torsion_site_symmetry_4
_geom_torsion_publ_flag
S1 N1 C5 C4 62.8(7) . . . . ?
S1 N1 C5 C6 -119.0(6) . . . . ?
S1 N1 C9 C8 90.3(6) . . . . ?
S1 C17 C18 C19 179.4(5) . . . . ?
S1 C17 C22 C21 178.5(6) . . . . ?
O1 S1 N1 C5 -58.0(6) . . . . ?
O1 S1 N1 C9 160.8(5) . . . . ?
O1 S1 C17 C18 -142.1(6) . . . . ?
O1 S1 C17 C22 38.4(7) . . . . ?
O2 S1 N1 C5 173.6(5) . . . . ?
O2 S1 N1 C9 32.4(5) . . . . ?
O2 S1 C17 C18 -11.3(7) . . . . ?
O2 S1 C17 C22 169.2(6) . . . . ?
N1 S1 C17 C18 103.4(6) . . . . ?
N1 S1 C17 C22 -76.1(6) . . . . ?
N1 C5 C6 C1 177.8(6) . . . . ?
N1 C5 C6 C7 -4.7(9) . . . . ?
C1 C2 C3 C4 -2.0(11) . . . . ?
C1 C6 C7 C8 -168.0(6) . . . . ?
C1 C6 C7 C11 -40.3(7) . . . . ?
C2 C1 C6 C5 0.8(9) . . . . ?
C2 C1 C6 C7 -176.8(6) . . . . ?
C2 C3 C4 C5 -1.3(12) . . . . ?
C3 C4 C5 N1 -177.4(7) . . . . ?
C3 C4 C5 C6 4.4(11) . . . . ?
C4 C5 C6 C1 -4.1(9) . . . . ?
C4 C5 C6 C7 173.4(6) . . . . ?
C5 N1 C9 C8 -51.9(7) . . . . ?
C5 C6 C7 C8 14.5(8) . . . . ?
C5 C6 C7 C11 142.2(6) . . . . ?
C6 C1 C2 C3 2.3(10) . . . . ?
C6 C7 C8 C9 -40.4(7) . . . . ?
C6 C7 C8 C10 -165.2(6) . . . . ?
C6 C7 C11 C12 107.9(7) . . . . ?
C6 C7 C11 C16 -70.8(8) . . . . ?
C7 C8 C9 N1 61.3(7) . . . . ?
C7 C8 C10 F1 -177.7(6) . . . . ?
C7 C8 C10 F2 65.0(9) . . . . ?
C7 C8 C10 F3 -56.3(9) . . . . ?
C7 C11 C12 C13 -177.7(7) . . . . ?
C7 C11 C16 C15 178.6(6) . . . . ?
C8 C7 C11 C12 -126.3(7) . . . . ?
C8 C7 C11 C16 55.1(9) . . . . ?
C9 N1 C5 C4 -155.1(6) . . . . ?
C9 N1 C5 C6 23.0(8) . . . . ?
C9 C8 C10 F1 58.2(8) . . . . ?
C9 C8 C10 F2 -59.1(9) . . . . ?
C9 C8 C10 F3 179.6(6) . . . . ?
C10 C8 C9 N1 -173.2(6) . . . . ?
C11 C7 C8 C9 -165.9(6) . . . . ?
C11 C7 C8 C10 69.4(8) . . . . ?
C11 C12 C13 C14 -1.1(14) . . . . ?
C12 C11 C16 C15 0.0(11) . . . . ?
C12 C13 C14 C15 0.1(14) . . . . ?
C13 C14 C15 C16 0.9(13) . . . . ?
C14 C15 C16 C11 -0.9(12) . . . . ?
C16 C11 C12 C13 1.0(11) . . . . ?
C17 S1 N1 C5 56.5(5) . . . . ?
C17 S1 N1 C9 -84.8(5) . . . . ?
C17 C18 C19 C20 2.9(11) . . . . ?
C18 C17 C22 C21 -1.0(12) . . . . ?
C18 C19 C20 C21 -2.4(12) . . . . ?
C18 C19 C20 C23 177.1(8) . . . . ?
C19 C20 C21 C22 0.2(13) . . . . ?
C20 C21 C22 C17 1.5(13) . . . . ?
C22 C17 C18 C19 -1.2(11) . . . . ?
C23 C20 C21 C22 -179.3(8) . . . . ?
